data_4002186
loop_
_publ_author_name
'Wang, Chao'
'Li, Liangjun'
'Bell, Jon G.'
'Lv, Xiaoxia'
'Tang, Sifu'
'Zhao, Xuebo'
'Thomas, K. Mark'

_publ_section_title
;
 Hysteretic Gas and Vapor Sorption in Flexible Interpenetrated
 Lanthanide-Based Metal--Organic Frameworks with Coordinated Molecular
 Gating via Reversible Single-Crystal-to-Single-Crystal Transformation for
 Enhanced Selectivity
;
_journal_issue 5
_journal_name_full 'Chemistry of Materials'
_journal_page_first 1502
_journal_paper_doi 10.1021/cm503533r
_journal_volume 27
_journal_year 2015
_chemical_formula_sum 'C36 H43 N4 O10 Sm'
_chemical_formula_weight 842.09
_chemical_name_systematic
; 
 ? 
;
_space_group_IT_number 15
_symmetry_cell_setting monoclinic
_symmetry_space_group_name_Hall '-C 2yc'
_symmetry_space_group_name_H-M 'C 1 2/c 1'
_atom_sites_solution_hydrogens geom
_atom_sites_solution_primary direct
_atom_sites_solution_secondary difmap
_audit_creation_method SHELXL-97
_cell_angle_alpha 90.00
_cell_angle_beta 116.457(2)
_cell_angle_gamma 90.00
_cell_formula_units_Z 8
_cell_length_a 32.599(5)
_cell_length_b 8.8449(14)
_cell_length_c 34.246(8)
_cell_measurement_temperature 173(2)
_cell_volume 8840(3)
_computing_cell_refinement 'bruker smart'
_computing_data_collection 'bruker smart'
_computing_data_reduction 'bruker sanit'
_computing_molecular_graphics 'bruker shelxtl'
_computing_publication_material 'bruker shelxtl'
_computing_structure_refinement 'SHELXL-97 (Sheldrick, 1997)'
_computing_structure_solution 'SHELXS-97 (Sheldrick, 1990)'
_diffrn_ambient_temperature 173(2)
_diffrn_measured_fraction_theta_full 1.000
_diffrn_measured_fraction_theta_max 1.000
_diffrn_radiation_monochromator graphite
_diffrn_radiation_source 'fine-focus sealed tube'
_diffrn_radiation_type MoK\a
_diffrn_radiation_wavelength 0.71073
_diffrn_reflns_av_R_equivalents 0.0933
_diffrn_reflns_av_sigmaI/netI 0.1023
_diffrn_reflns_limit_h_max 38
_diffrn_reflns_limit_h_min -38
_diffrn_reflns_limit_k_max 10
_diffrn_reflns_limit_k_min -10
_diffrn_reflns_limit_l_max 40
_diffrn_reflns_limit_l_min -33
_diffrn_reflns_number 29796
_diffrn_reflns_theta_full 25.00
_diffrn_reflns_theta_max 25.00
_diffrn_reflns_theta_min 1.33
_exptl_absorpt_coefficient_mu 1.380
_exptl_absorpt_correction_T_max 0.9096
_exptl_absorpt_correction_T_min 0.7699
_exptl_absorpt_correction_type multi-scan
_exptl_absorpt_process_details sadabs
_exptl_crystal_colour colorless
_exptl_crystal_density_diffrn 1.265
_exptl_crystal_density_method 'not measured'
_exptl_crystal_description rod
_exptl_crystal_F_000 3432
_exptl_crystal_size_max 0.20
_exptl_crystal_size_mid 0.02
_exptl_crystal_size_min 0.02
_platon_squeeze_details
;
;
_refine_diff_density_max 0.656
_refine_diff_density_min -1.138
_refine_diff_density_rms 0.114
_refine_ls_extinction_method none
_refine_ls_goodness_of_fit_ref 1.048
_refine_ls_hydrogen_treatment mixed
_refine_ls_matrix_type full
_refine_ls_number_parameters 459
_refine_ls_number_reflns 7782
_refine_ls_number_restraints 0
_refine_ls_restrained_S_all 1.048
_refine_ls_R_factor_all 0.0887
_refine_ls_R_factor_gt 0.0507
_refine_ls_shift/su_max 0.009
_refine_ls_shift/su_mean 0.000
_refine_ls_structure_factor_coef Fsqd
_refine_ls_weighting_details 'calc w=1/[\s^2^(Fo^2^)+(0.0302P)^2^+0.0000P] where P=(Fo^2^+2Fc^2^)/3'
_refine_ls_weighting_scheme calc
_refine_ls_wR_factor_gt 0.0929
_refine_ls_wR_factor_ref 0.0991
_reflns_number_gt 4952
_reflns_number_total 7782
_reflns_threshold_expression >2sigma(I)
_cod_data_source_file cm503533r_si_002.cif
_cod_data_source_block QI-Sm-CH2Cl2
_cod_depositor_comments
;
The following automatic conversions were performed:

'_symmetry_cell_setting' value 'Monoclinic' changed to 'monoclinic'
according to
/usr/data/users/saulius/crontab/automatic-downloads/rss-feeds/ACS/lib/dictionaries/cif_core.dic
dictionary named 'cif_core.dic' version 2.4.2 from 2011-04-26.

Automatic conversion script
Id: cif_fix_values 3086 2015-02-26 13:12:21Z robertas 

 Adding full bibliography for 4002183--4002186.cif.
;
_cod_original_sg_symbol_H-M C2/c
_cod_database_code 4002186

loop_
_symmetry_equiv_pos_as_xyz
'x, y, z'
'-x, y, -z+1/2'
'x+1/2, y+1/2, z'
'-x+1/2, y+1/2, -z+1/2'
'-x, -y, -z'
'x, -y, z-1/2'
'-x+1/2, -y+1/2, -z'
'x+1/2, -y+1/2, z-1/2'

loop_
_atom_site_label
_atom_site_type_symbol
_atom_site_fract_x
_atom_site_fract_y
_atom_site_fract_z
_atom_site_U_iso_or_equiv
_atom_site_adp_type
_atom_site_occupancy
_atom_site_symmetry_multiplicity
_atom_site_calc_flag
_atom_site_refinement_flags
Sm1 Sm 0.493377(11) 0.87809(4) 0.118359(10) 0.02757(10) Uani 1 1 d .
C19 C 0.88943(18) -0.3520(7) 0.47635(17) 0.0285(15) Uani 1 1 d .
C2 C 0.58010(19) 0.7182(7) 0.24924(18) 0.0268(14) Uani 1 1 d .
C16 C 0.8117(2) -0.1088(8) 0.33292(19) 0.0424(17) Uani 1 1 d .
H16A H 0.8000 -0.1969 0.3144 0.051 Uiso 1 1 calc R
H16B H 0.8408 -0.0813 0.3337 0.051 Uiso 1 1 calc R
C1 C 0.5760(2) 0.7751(7) 0.28478(19) 0.0351(16) Uani 1 1 d .
H1 H 0.5547 0.8497 0.2817 0.042 Uiso 1 1 calc R
C3 C 0.61096(19) 0.6021(7) 0.25313(18) 0.0303(15) Uani 1 1 d .
H3 H 0.6119 0.5625 0.2284 0.036 Uiso 1 1 calc R
C9 C 0.6826(2) 0.3843(8) 0.26568(19) 0.0404(16) Uani 1 1 d .
H9A H 0.6959 0.4676 0.2567 0.048 Uiso 1 1 calc R
H9B H 0.6553 0.3510 0.2405 0.048 Uiso 1 1 calc R
C10 C 0.7163(2) 0.2568(7) 0.28240(18) 0.0309(16) Uani 1 1 d .
C15 C 0.7635(2) 0.2889(7) 0.3038(2) 0.0331(16) Uani 1 1 d .
C13 C 0.7782(2) 0.0211(7) 0.31489(19) 0.0301(16) Uani 1 1 d .
C11 C 0.7004(2) 0.1043(7) 0.27876(19) 0.0343(15) Uani 1 1 d .
N1 N 0.67064(19) 0.4345(6) 0.29975(16) 0.0461(16) Uani 1 1 d .
H1A H 0.6836 0.3911 0.3248 0.055 Uiso 1 1 calc R
C17 C 0.8501(2) -0.2426(8) 0.4040(2) 0.0388(17) Uani 1 1 d .
C18 C 0.8563(2) -0.2567(7) 0.4469(2) 0.0398(17) Uani 1 1 d .
H18 H 0.8379 -0.2010 0.4559 0.048 Uiso 1 1 calc R
C6 C 0.6052(2) 0.7166(8) 0.3257(2) 0.0374(17) Uani 1 1 d .
N2 N 0.81766(19) -0.1427(7) 0.37626(17) 0.0622(19) Uani 1 1 d .
H2 H 0.8001 -0.0982 0.3854 0.075 Uiso 1 1 calc R
C4 C 0.6399(2) 0.5468(7) 0.2939(2) 0.0343(16) Uani 1 1 d .
C20 C 0.9178(2) -0.4350(6) 0.46308(19) 0.0279(15) Uani 1 1 d .
H20 H 0.9409 -0.4965 0.4828 0.034 Uiso 1 1 calc R
C22 C 0.8777(2) -0.3296(6) 0.39113(19) 0.0322(16) Uani 1 1 d .
H22 H 0.8736 -0.3239 0.3625 0.039 Uiso 1 1 calc R
C14 C 0.7947(2) 0.1665(7) 0.3206(2) 0.0330(16) Uani 1 1 d .
C12 C 0.7317(2) -0.0098(7) 0.2953(2) 0.0345(16) Uani 1 1 d .
C24 C 0.8957(2) -0.3645(9) 0.52180(19) 0.0414(17) Uani 1 1 d .
C26 C 0.7805(2) 0.4499(7) 0.3113(2) 0.053(2) Uani 1 1 d .
H26A H 0.7556 0.5172 0.2951 0.080 Uiso 1 1 calc R
H26B H 0.8040 0.4618 0.3019 0.080 Uiso 1 1 calc R
H26C H 0.7928 0.4733 0.3419 0.080 Uiso 1 1 calc R
C5 C 0.6364(2) 0.6047(8) 0.33015(19) 0.0420(18) Uani 1 1 d .
H5 H 0.6554 0.5672 0.3578 0.050 Uiso 1 1 calc R
C28 C 0.7142(2) -0.1692(7) 0.2917(2) 0.059(2) Uani 1 1 d .
H28A H 0.6864 -0.1691 0.2949 0.088 Uiso 1 1 calc R
H28B H 0.7368 -0.2301 0.3142 0.088 Uiso 1 1 calc R
H28C H 0.7082 -0.2100 0.2637 0.088 Uiso 1 1 calc R
C27 C 0.6491(2) 0.0746(7) 0.2581(2) 0.055(2) Uani 1 1 d .
H27A H 0.6386 0.0476 0.2280 0.083 Uiso 1 1 calc R
H27B H 0.6334 0.1641 0.2600 0.083 Uiso 1 1 calc R
H27C H 0.6428 -0.0067 0.2732 0.083 Uiso 1 1 calc R
C25 C 0.8459(2) 0.2021(8) 0.3449(2) 0.059(2) Uani 1 1 d .
H25A H 0.8611 0.1236 0.3657 0.089 Uiso 1 1 calc R
H25B H 0.8501 0.2970 0.3598 0.089 Uiso 1 1 calc R
H25C H 0.8585 0.2080 0.3244 0.089 Uiso 1 1 calc R
C8 C 0.55034(19) 0.7797(7) 0.2040(2) 0.0300(15) Uani 1 1 d .
O1 O 0.53003(13) 0.9071(4) 0.19979(12) 0.0334(11) Uani 1 1 d .
O2 O 0.54556(14) 0.7033(5) 0.17131(13) 0.0363(11) Uani 1 1 d .
O5 O 0.86433(15) -0.2939(6) 0.52807(13) 0.0575(15) Uani 1 1 d .
H5A H 0.8736 -0.2776 0.5542 0.086 Uiso 1 1 calc R
O40 O 0.47666(14) 1.1284(6) 0.12491(14) 0.0542(12) Uani 1 1 d .
C7 C 0.6012(3) 0.7695(8) 0.3658(2) 0.0455(19) Uani 1 1 d .
C41 C 0.5382(3) 1.3057(10) 0.1710(3) 0.086(3) Uani 1 1 d .
H41A H 0.5560 1.2551 0.1590 0.130 Uiso 1 1 calc R
H41B H 0.5524 1.2927 0.2020 0.130 Uiso 1 1 calc R
H41C H 0.5364 1.4116 0.1642 0.130 Uiso 1 1 calc R
C40 C 0.4875(5) 1.2353(11) 0.1504(3) 0.116(4) Uani 1 1 d .
C43 C 0.4727(4) 1.4327(10) 0.1927(3) 0.120(4) Uani 1 1 d .
H43A H 0.5051 1.4509 0.2077 0.180 Uiso 1 1 calc R
H43B H 0.4614 1.4092 0.2135 0.180 Uiso 1 1 calc R
H43C H 0.4575 1.5214 0.1766 0.180 Uiso 1 1 calc R
C42 C 0.4133(4) 1.2262(14) 0.1477(5) 0.169(6) Uani 1 1 d .
H42A H 0.3896 1.2987 0.1324 0.253 Uiso 1 1 calc R
H42B H 0.4107 1.1909 0.1729 0.253 Uiso 1 1 calc R
H42C H 0.4103 1.1424 0.1288 0.253 Uiso 1 1 calc R
O30 O 0.47378(15) 0.6382(6) 0.08318(14) 0.0529(13) Uani 1 1 d .
N4 N 0.4638(5) 1.3064(9) 0.1629(3) 0.142(3) Uani 1 1 d .
C31 C 0.5379(3) 0.5129(11) 0.0749(3) 0.107(4) Uani 1 1 d .
H31A H 0.5545 0.4413 0.0976 0.160 Uiso 1 1 calc R
H31B H 0.5523 0.6102 0.0829 0.160 Uiso 1 1 calc R
H31C H 0.5380 0.4802 0.0482 0.160 Uiso 1 1 calc R
C30 C 0.4808(5) 0.5255(12) 0.0676(3) 0.116(4) Uani 1 1 d .
C32 C 0.4758(4) 0.2886(9) 0.0309(3) 0.101(4) Uani 1 1 d .
H32A H 0.5037 0.2903 0.0279 0.151 Uiso 1 1 calc R
H32B H 0.4502 0.2772 0.0027 0.151 Uiso 1 1 calc R
H32C H 0.4766 0.2053 0.0492 0.151 Uiso 1 1 calc R
C33 C 0.4146(3) 0.4363(10) 0.0449(4) 0.110(4) Uani 1 1 d .
H33A H 0.4125 0.5170 0.0626 0.165 Uiso 1 1 calc R
H33B H 0.4071 0.3423 0.0541 0.165 Uiso 1 1 calc R
H33C H 0.3936 0.4546 0.0149 0.165 Uiso 1 1 calc R
O4 O 0.63494(16) 0.7489(7) 0.40216(14) 0.0764(19) Uani 1 1 d .
N3 N 0.4714(5) 0.4271(9) 0.0502(3) 0.142(3) Uani 1 1 d .
C21 C 0.9109(2) -0.4240(6) 0.42032(19) 0.0292(15) Uani 1 1 d .
O6 O 0.92816(14) -0.4301(4) 0.54989(12) 0.0337(11) Uani 1 1 d .
C23 C 0.9408(2) -0.5115(7) 0.4053(2) 0.0285(15) Uani 1 1 d .
O8 O 0.97213(14) -0.5921(5) 0.43189(13) 0.0416(12) Uani 1 1 d .
O7 O 0.93365(14) -0.5025(5) 0.36640(13) 0.0461(13) Uani 1 1 d .
O3 O 0.56481(15) 0.8252(5) 0.36111(13) 0.0469(13) Uani 1 1 d .

loop_
_atom_site_aniso_label
_atom_site_aniso_U_11
_atom_site_aniso_U_22
_atom_site_aniso_U_33
_atom_site_aniso_U_23
_atom_site_aniso_U_13
_atom_site_aniso_U_12
Sm1 0.03184(16) 0.03211(19) 0.01988(16) 0.00157(19) 0.01252(12) -0.00766(19)
C19 0.031(3) 0.037(4) 0.020(3) 0.005(3) 0.013(3) 0.006(3)
C2 0.029(3) 0.032(4) 0.021(3) 0.001(3) 0.012(3) 0.004(3)
C16 0.063(4) 0.042(4) 0.031(4) 0.007(4) 0.029(3) 0.018(4)
C1 0.032(4) 0.051(5) 0.026(4) 0.005(3) 0.016(3) 0.017(3)
C3 0.048(4) 0.029(4) 0.021(3) 0.000(3) 0.021(3) 0.002(3)
C9 0.048(4) 0.049(4) 0.030(4) 0.002(4) 0.023(3) 0.015(4)
C10 0.032(4) 0.047(5) 0.016(3) 0.005(3) 0.012(3) 0.014(3)
C15 0.048(4) 0.024(4) 0.030(4) -0.004(3) 0.020(3) 0.004(3)
C13 0.042(4) 0.029(4) 0.024(4) 0.006(3) 0.018(3) 0.016(3)
C11 0.034(3) 0.033(4) 0.038(4) 0.001(3) 0.017(3) -0.001(3)
N1 0.069(4) 0.048(4) 0.027(3) 0.016(3) 0.027(3) 0.034(3)
C17 0.041(4) 0.051(5) 0.027(4) 0.005(3) 0.018(3) 0.017(3)
C18 0.041(4) 0.054(5) 0.029(4) 0.004(3) 0.020(3) 0.017(3)
C6 0.043(4) 0.052(5) 0.025(4) 0.003(3) 0.023(3) 0.011(3)
N2 0.078(4) 0.086(5) 0.035(3) 0.032(4) 0.036(3) 0.062(4)
C4 0.038(4) 0.041(4) 0.033(4) 0.006(3) 0.024(3) 0.014(3)
C20 0.032(3) 0.026(4) 0.026(4) 0.003(3) 0.013(3) 0.005(3)
C22 0.038(4) 0.039(4) 0.024(3) 0.000(3) 0.017(3) 0.005(3)
C14 0.034(4) 0.033(4) 0.033(4) 0.002(3) 0.016(3) 0.007(3)
C12 0.045(4) 0.024(4) 0.032(4) 0.003(3) 0.015(3) 0.009(3)
C24 0.035(4) 0.065(5) 0.026(4) -0.011(4) 0.015(3) -0.015(4)
C26 0.067(5) 0.039(4) 0.049(5) -0.006(4) 0.021(4) -0.005(4)
C5 0.048(4) 0.059(5) 0.027(4) 0.015(4) 0.024(3) 0.029(4)
C28 0.066(5) 0.044(5) 0.064(5) 0.009(4) 0.026(4) 0.006(4)
C27 0.054(5) 0.038(5) 0.071(6) -0.006(4) 0.026(4) -0.004(3)
C25 0.036(4) 0.074(6) 0.063(5) -0.008(4) 0.018(4) 0.013(4)
C8 0.025(3) 0.040(4) 0.031(4) 0.001(3) 0.017(3) -0.006(3)
O1 0.041(3) 0.036(3) 0.026(2) 0.007(2) 0.018(2) 0.009(2)
O2 0.050(3) 0.037(3) 0.020(2) -0.008(2) 0.013(2) 0.005(2)
O5 0.049(3) 0.106(4) 0.021(3) 0.005(3) 0.018(2) 0.033(3)
O40 0.050(3) 0.048(3) 0.049(3) -0.009(3) 0.008(2) 0.001(3)
C7 0.053(5) 0.061(5) 0.033(4) 0.015(4) 0.027(4) 0.021(4)
C41 0.052(5) 0.108(8) 0.079(7) -0.028(6) 0.011(5) -0.032(5)
C40 0.250(11) 0.036(5) 0.059(5) 0.015(4) 0.066(6) 0.044(6)
C43 0.179(12) 0.067(7) 0.124(9) -0.026(7) 0.075(9) 0.021(7)
C42 0.097(9) 0.151(12) 0.283(19) -0.038(12) 0.107(12) -0.036(9)
O30 0.064(3) 0.042(3) 0.043(3) -0.007(3) 0.015(2) -0.013(3)
N4 0.292(11) 0.039(4) 0.080(5) 0.000(3) 0.071(6) 0.050(5)
C31 0.066(6) 0.111(9) 0.155(10) 0.040(8) 0.061(7) 0.025(6)
C30 0.250(11) 0.036(5) 0.059(5) 0.015(4) 0.066(6) 0.044(6)
C32 0.161(10) 0.058(6) 0.067(7) -0.007(5) 0.035(7) 0.027(6)
C33 0.093(8) 0.049(6) 0.155(11) 0.000(6) 0.026(7) -0.016(5)
O4 0.054(3) 0.155(6) 0.018(3) 0.005(3) 0.014(3) 0.054(3)
N3 0.292(11) 0.039(4) 0.080(5) 0.000(3) 0.071(6) 0.050(5)
C21 0.034(4) 0.028(4) 0.028(4) -0.002(3) 0.017(3) 0.006(3)
O6 0.040(3) 0.041(3) 0.016(2) 0.0074(19) 0.009(2) 0.012(2)
C23 0.039(4) 0.025(4) 0.028(4) -0.003(3) 0.021(3) 0.006(3)
O8 0.043(3) 0.056(3) 0.030(2) 0.020(2) 0.020(2) 0.030(2)
O7 0.053(3) 0.069(4) 0.022(2) 0.007(2) 0.022(2) 0.032(3)
O3 0.048(3) 0.069(4) 0.030(3) -0.001(2) 0.024(2) 0.017(3)

loop_
_atom_type_symbol
_atom_type_description
_atom_type_scat_dispersion_real
_atom_type_scat_dispersion_imag
_atom_type_scat_source
C C 0.0033 0.0016 'International Tables Vol C Tables 4.2.6.8 and 6.1.1.4'
H H 0.0000 0.0000 'International Tables Vol C Tables 4.2.6.8 and 6.1.1.4'
N N 0.0061 0.0033 'International Tables Vol C Tables 4.2.6.8 and 6.1.1.4'
O O 0.0106 0.0060 'International Tables Vol C Tables 4.2.6.8 and 6.1.1.4'
Sm Sm -0.1638 3.4418 'International Tables Vol C Tables 4.2.6.8 and 6.1.1.4'

loop_
_geom_angle_atom_site_label_1
_geom_angle_atom_site_label_2
_geom_angle_atom_site_label_3
_geom_angle
_geom_angle_site_symmetry_1
_geom_angle_site_symmetry_3
O40 Sm1 O3 84.53(16) . 2_655
O40 Sm1 O30 151.55(15) . .
O3 Sm1 O30 84.47(15) 2_655 .
O40 Sm1 O6 76.56(14) . 8_455
O3 Sm1 O6 81.30(14) 2_655 8_455
O30 Sm1 O6 75.88(14) . 8_455
O40 Sm1 O2 131.11(14) . .
O3 Sm1 O2 92.33(15) 2_655 .
O30 Sm1 O2 75.51(15) . .
O6 Sm1 O2 151.16(13) 8_455 .
O40 Sm1 O7 79.30(16) . 4_665
O3 Sm1 O7 149.86(14) 2_655 4_665
O30 Sm1 O7 120.70(15) . 4_665
O6 Sm1 O7 118.70(13) 8_455 4_665
O2 Sm1 O7 79.78(14) . 4_665
O40 Sm1 O8 99.58(16) . 4_665
O3 Sm1 O8 156.40(14) 2_655 4_665
O30 Sm1 O8 81.06(15) . 4_665
O6 Sm1 O8 77.17(14) 8_455 4_665
O2 Sm1 O8 101.88(14) . 4_665
O7 Sm1 O8 52.78(13) 4_665 4_665
O40 Sm1 O1 79.08(14) . .
O3 Sm1 O1 74.67(13) 2_655 .
O30 Sm1 O1 122.71(14) . .
O6 Sm1 O1 147.12(13) 8_455 .
O2 Sm1 O1 53.38(13) . .
O7 Sm1 O1 77.39(13) 4_665 .
O8 Sm1 O1 128.91(13) 4_665 .
O40 Sm1 C23 86.44(17) . 4_665
O3 Sm1 C23 170.97(16) 2_655 4_665
O30 Sm1 C23 103.48(17) . 4_665
O6 Sm1 C23 96.33(16) 8_455 4_665
O2 Sm1 C23 93.82(16) . 4_665
O7 Sm1 C23 26.59(14) 4_665 4_665
O8 Sm1 C23 26.55(14) 4_665 4_665
O1 Sm1 C23 103.88(16) . 4_665
C18 C19 C20 119.6(5) . .
C18 C19 C24 120.5(6) . .
C20 C19 C24 119.9(5) . .
C1 C2 C3 122.1(5) . .
C1 C2 C8 120.2(5) . .
C3 C2 C8 117.7(5) . .
N2 C16 C13 108.7(5) . .
C2 C1 C6 117.4(6) . .
C4 C3 C2 119.6(5) . .
N1 C9 C10 109.7(5) . .
C15 C10 C11 120.5(5) . .
C15 C10 C9 119.5(6) . .
C11 C10 C9 119.9(6) . .
C10 C15 C14 118.5(6) . .
C10 C15 C26 120.9(6) . .
C14 C15 C26 120.5(6) . .
C14 C13 C12 122.0(6) . .
C14 C13 C16 119.1(6) . .
C12 C13 C16 118.8(6) . .
C12 C11 C10 118.9(6) . .
C12 C11 C27 122.0(6) . .
C10 C11 C27 119.1(5) . .
C4 N1 C9 123.2(5) . .
N2 C17 C22 122.7(6) . .
N2 C17 C18 119.3(5) . .
C22 C17 C18 118.0(6) . .
C19 C18 C17 121.4(6) . .
C5 C6 C1 121.2(6) . .
C5 C6 C7 118.6(6) . .
C1 C6 C7 120.1(6) . .
C17 N2 C16 123.6(5) . .
N1 C4 C3 122.2(6) . .
N1 C4 C5 119.0(6) . .
C3 C4 C5 118.7(6) . .
C21 C20 C19 119.1(5) . .
C21 C22 C17 120.9(6) . .
C13 C14 C15 119.3(6) . .
C13 C14 C25 122.3(5) . .
C15 C14 C25 118.4(6) . .
C11 C12 C13 120.7(6) . .
C11 C12 C28 118.1(6) . .
C13 C12 C28 121.2(6) . .
O6 C24 O5 125.0(6) . .
O6 C24 C19 122.1(6) . .
O5 C24 C19 112.9(6) . .
C6 C5 C4 120.9(6) . .
O2 C8 O1 121.3(6) . .
O2 C8 C2 119.1(6) . .
O1 C8 C2 119.6(5) . .
C8 O1 Sm1 90.1(3) . .
C8 O2 Sm1 95.2(4) . .
C40 O40 Sm1 143.1(6) . .
O3 C7 O4 123.8(6) . .
O3 C7 C6 118.5(6) . .
O4 C7 C6 117.7(6) . .
N4 C40 O40 128.7(15) . .
N4 C40 C41 109.7(11) . .
O40 C40 C41 121.6(11) . .
C30 O30 Sm1 154.6(8) . .
C40 N4 C43 133.5(14) . .
C40 N4 C42 111.6(10) . .
C43 N4 C42 114.3(11) . .
N3 C30 O30 154.1(18) . .
N3 C30 C31 93.0(13) . .
O30 C30 C31 112.8(11) . .
C30 N3 C32 158.9(17) . .
C30 N3 C33 92.9(12) . .
C32 N3 C33 107.9(10) . .
C22 C21 C20 120.9(5) . .
C22 C21 C23 118.9(5) . .
C20 C21 C23 120.2(5) . .
C24 O6 Sm1 139.5(4) . 8_556
O8 C23 O7 121.4(5) . .
O8 C23 C21 119.2(5) . .
O7 C23 C21 119.4(5) . .
O8 C23 Sm1 61.7(3) . 4_635
O7 C23 Sm1 61.0(3) . 4_635
C21 C23 Sm1 168.7(4) . 4_635
C23 O8 Sm1 91.7(3) . 4_635
C23 O7 Sm1 92.4(3) . 4_635
C7 O3 Sm1 154.8(4) . 2_655

loop_
_geom_bond_atom_site_label_1
_geom_bond_atom_site_label_2
_geom_bond_distance
_geom_bond_site_symmetry_2
Sm1 O40 2.315(5) .
Sm1 O3 2.345(4) 2_655
Sm1 O30 2.383(5) .
Sm1 O6 2.406(4) 8_455
Sm1 O2 2.413(4) .
Sm1 O7 2.437(4) 4_665
Sm1 O8 2.453(4) 4_665
Sm1 O1 2.510(4) .
Sm1 C23 2.785(6) 4_665
C19 C18 1.387(8) .
C19 C20 1.406(7) .
C19 C24 1.481(8) .
C2 C1 1.377(7) .
C2 C3 1.402(8) .
C2 C8 1.516(8) .
C16 N2 1.440(7) .
C16 C13 1.514(8) .
C1 C6 1.394(8) .
C3 C4 1.381(8) .
C9 N1 1.455(7) .
C9 C10 1.500(8) .
C10 C15 1.405(8) .
C10 C11 1.431(8) .
C15 C14 1.422(8) .
C15 C26 1.508(8) .
C13 C14 1.374(8) .
C13 C12 1.384(8) .
C11 C12 1.367(8) .
C11 C27 1.520(8) .
N1 C4 1.361(7) .
C17 N2 1.380(7) .
C17 C22 1.396(8) .
C17 C18 1.397(8) .
C6 C5 1.378(8) .
C6 C7 1.510(8) .
C4 C5 1.393(8) .
C20 C21 1.383(7) .
C22 C21 1.381(8) .
C14 C25 1.528(8) .
C12 C28 1.505(9) .
C24 O6 1.215(7) .
C24 O5 1.294(7) .
C8 O2 1.256(7) .
C8 O1 1.282(7) .
O40 C40 1.227(10) .
C7 O3 1.227(7) .
C7 O4 1.255(8) .
C41 C40 1.605(14) .
C40 N4 1.210(13) .
C43 N4 1.453(10) .
C42 N4 1.648(14) .
O30 C30 1.199(10) .
C31 C30 1.769(15) .
C30 N3 1.022(11) .
C32 N3 1.431(10) .
C33 N3 1.777(14) .
C21 C23 1.504(7) .
O6 Sm1 2.406(4) 8_556
C23 O8 1.245(6) .
C23 O7 1.247(6) .
C23 Sm1 2.785(6) 4_635
O8 Sm1 2.453(4) 4_635
O7 Sm1 2.437(4) 4_635
O3 Sm1 2.345(4) 2_655

loop_
_platon_squeeze_void_nr
_platon_squeeze_void_average_x
_platon_squeeze_void_average_y
_platon_squeeze_void_average_z
_platon_squeeze_void_volume
_platon_squeeze_void_count_electrons
_platon_squeeze_void_content
1 0.000 0.637 0.250 36 12 ' '
2 0.000 0.363 0.750 36 12 ' '
3 0.250 0.243 0.000 554 225 ' '
4 0.250 0.755 0.500 554 223 ' '
5 0.500 0.137 0.250 36 12 ' '
6 0.500 0.863 0.750 36 12 ' '
7 0.750 0.743 0.000 554 225 ' '
8 0.750 0.255 0.500 554 223 ' '
